data_7104190
loop_
_publ_author_name
'Pattacini, Roberto'
'Jie, Suyun'
'Braunstein, Pierre'

_publ_section_title
;
 Facile dichloromethane activation and phosphine methylation. Isolation
 of unprecedented zwitterionic organozinc and organocobalt
 intermediates.
;
_journal_issue 8
_journal_name_full 'Chemical communications (Cambridge, England)'
_journal_page_first 890
_journal_page_last 892
_journal_paper_doi 10.1039/b817728g
_journal_volume 34
_journal_year 2009
_chemical_formula_moiety 'C37 H32 Cl2 Co P2, 0.5(C6 H14)'
_chemical_formula_sum 'C37 H32 Cl2 Co P2'
_chemical_formula_weight 668.45
_space_group_IT_number 15
_symmetry_cell_setting monoclinic
_symmetry_Int_Tables_number 15
_symmetry_space_group_name_Hall '-C 2yc'
_symmetry_space_group_name_H-M 'C 1 2/c 1'
_atom_sites_solution_hydrogens geom
_atom_sites_solution_primary direct
_atom_sites_solution_secondary difmap
_audit_creation_method SHELXL-97
_cell_angle_alpha 90.00
_cell_angle_beta 90.804(4)
_cell_angle_gamma 90.00
_cell_formula_units_Z 8
_cell_length_a 24.424(1)
_cell_length_b 12.4343(9)
_cell_length_c 22.853(1)
_cell_measurement_reflns_used 9764
_cell_measurement_temperature 173(2)
_cell_measurement_theta_max 24.688
_cell_measurement_theta_min 0.998
_cell_volume 6939.7(7)
_computing_cell_refinement 'HKL Scalepack (Otwinowski & Minor 1997)'
_computing_data_reduction 'HKL Denzo and Scalepack (Otwinowski & Minor 1997)'
_computing_molecular_graphics ORTEP-3
_computing_publication_material PLATON
_computing_structure_refinement 'SHELXL-97 (Sheldrick, 1997)'
_computing_structure_solution 'SHELXS-97 (Sheldrick, 1997)'
_diffrn_ambient_temperature 173(2)
_diffrn_detector_area_resol_mean 9
_diffrn_measured_fraction_theta_full 0.997
_diffrn_measured_fraction_theta_max 0.997
_diffrn_measurement_device_type KappaCCD
_diffrn_measurement_method CCD
_diffrn_radiation_monochromator graphite
_diffrn_radiation_probe x-ray
_diffrn_radiation_type MoK\a
_diffrn_radiation_wavelength 0.71073
_diffrn_reflns_av_R_equivalents 0.0598
_diffrn_reflns_av_sigmaI/netI 0.1143
_diffrn_reflns_limit_h_max 29
_diffrn_reflns_limit_h_min -29
_diffrn_reflns_limit_k_max 14
_diffrn_reflns_limit_k_min -13
_diffrn_reflns_limit_l_max 27
_diffrn_reflns_limit_l_min -27
_diffrn_reflns_number 10466
_diffrn_reflns_theta_full 25.05
_diffrn_reflns_theta_max 25.05
_diffrn_reflns_theta_min 1.67
_diffrn_source 'fine-focus sealed tube'
_exptl_absorpt_coefficient_mu 0.769
_exptl_absorpt_correction_type none
_exptl_crystal_colour blue
_exptl_crystal_density_diffrn 1.279
_exptl_crystal_density_method 'not measured'
_exptl_crystal_description prism
_exptl_crystal_F_000 2760
_exptl_crystal_size_max 0.06
_exptl_crystal_size_mid 0.04
_exptl_crystal_size_min 0.02
_platon_squeeze_details
;
;
_refine_diff_density_max 0.452
_refine_diff_density_min -0.702
_refine_diff_density_rms 0.153
_refine_ls_extinction_method none
_refine_ls_goodness_of_fit_ref 1.012
_refine_ls_hydrogen_treatment constr
_refine_ls_matrix_type full
_refine_ls_number_parameters 379
_refine_ls_number_reflns 6128
_refine_ls_number_restraints 0
_refine_ls_restrained_S_all 1.012
_refine_ls_R_factor_all 0.1454
_refine_ls_R_factor_gt 0.0753
_refine_ls_shift/su_max 0.000
_refine_ls_shift/su_mean 0.000
_refine_ls_structure_factor_coef Fsqd
_refine_ls_weighting_details 'calc w=1/[\s^2^(Fo^2^)+(0.1265P)^2^+0.0000P] where P=(Fo^2^+2Fc^2^)/3'
_refine_ls_weighting_scheme calc
_refine_ls_wR_factor_gt 0.2064
_refine_ls_wR_factor_ref 0.2310
_reflns_number_gt 3170
_reflns_number_total 6128
_reflns_threshold_expression >2sigma(I)
_cod_data_source_file b817728g.txt
_cod_data_source_block Compound5
_cod_original_sg_symbol_H-M 'C 2/c'
_cod_database_code 7104190

loop_
_symmetry_equiv_pos_as_xyz
'x, y, z'
'-x, y, -z+1/2'
'x+1/2, y+1/2, z'
'-x+1/2, y+1/2, -z+1/2'
'-x, -y, -z'
'x, -y, z-1/2'
'-x+1/2, -y+1/2, -z'
'x+1/2, -y+1/2, z-1/2'

loop_
_atom_site_label
_atom_site_type_symbol
_atom_site_fract_x
_atom_site_fract_y
_atom_site_fract_z
_atom_site_U_iso_or_equiv
_atom_site_adp_type
_atom_site_occupancy
_atom_site_symmetry_multiplicity
_atom_site_calc_flag
_atom_site_refinement_flags
_atom_site_disorder_assembly
_atom_site_disorder_group
Co1 Co 0.64758(3) 0.66673(8) 0.65540(3) 0.0439(3) Uani 1 1 d . . .
P1 P 0.61379(7) 0.45007(15) 0.57786(7) 0.0479(5) Uani 1 1 d . . .
P2 P 0.61015(6) 0.84314(14) 0.63801(7) 0.0428(5) Uani 1 1 d . . .
Cl1 Cl 0.73549(6) 0.68912(15) 0.63393(7) 0.0554(5) Uani 1 1 d . . .
Cl2 Cl 0.63652(9) 0.62752(19) 0.74992(7) 0.0773(7) Uani 1 1 d . . .
C1 C 0.5947(3) 0.5724(5) 0.6083(3) 0.0533(18) Uani 1 1 d . . .
H1A H 0.5640 0.5576 0.6334 0.064 Uiso 1 1 calc R . .
H1B H 0.5808 0.6164 0.5764 0.064 Uiso 1 1 calc R . .
C2 C 0.6676(3) 0.3812(6) 0.6179(3) 0.0536(18) Uani 1 1 d . . .
C3 C 0.7094(3) 0.3291(6) 0.5894(4) 0.067(2) Uani 1 1 d . . .
H3 H 0.7120 0.3361 0.5491 0.081 Uiso 1 1 calc R . .
C4 C 0.7475(3) 0.2667(7) 0.6194(6) 0.101(3) Uani 1 1 d . . .
H4 H 0.7752 0.2308 0.5998 0.121 Uiso 1 1 calc R . .
C5 C 0.7427(4) 0.2600(9) 0.6811(6) 0.111(5) Uani 1 1 d . . .
H5 H 0.7671 0.2181 0.7028 0.134 Uiso 1 1 calc R . .
C6 C 0.7015(5) 0.3157(8) 0.7089(5) 0.103(4) Uani 1 1 d . . .
H6 H 0.6990 0.3115 0.7494 0.123 Uiso 1 1 calc R . .
C7 C 0.6648(4) 0.3762(6) 0.6786(3) 0.074(2) Uani 1 1 d . . .
H7 H 0.6379 0.4142 0.6983 0.088 Uiso 1 1 calc R . .
C8 C 0.5577(2) 0.3558(6) 0.5756(3) 0.0509(18) Uani 1 1 d . . .
C9 C 0.5642(3) 0.2502(6) 0.5895(4) 0.069(2) Uani 1 1 d . . .
H9 H 0.5990 0.2241 0.5988 0.083 Uiso 1 1 calc R . .
C10 C 0.5189(3) 0.1798(7) 0.5901(4) 0.080(3) Uani 1 1 d . . .
H10 H 0.5240 0.1081 0.6002 0.095 Uiso 1 1 calc R . .
C11 C 0.4690(3) 0.2150(8) 0.5764(4) 0.078(2) Uani 1 1 d . . .
H11 H 0.4396 0.1675 0.5761 0.093 Uiso 1 1 calc R . .
C12 C 0.4609(3) 0.3202(8) 0.5627(4) 0.085(3) Uani 1 1 d . . .
H12 H 0.4257 0.3440 0.5537 0.102 Uiso 1 1 calc R . .
C13 C 0.5038(3) 0.3926(7) 0.5619(4) 0.075(2) Uani 1 1 d . . .
H13 H 0.4976 0.4644 0.5526 0.091 Uiso 1 1 calc R . .
C14 C 0.6372(2) 0.4728(5) 0.5048(3) 0.0421(16) Uani 1 1 d . . .
C15 C 0.6780(2) 0.5481(6) 0.4950(3) 0.0463(17) Uani 1 1 d . . .
H15 H 0.6937 0.5844 0.5266 0.056 Uiso 1 1 calc R . .
C16 C 0.6957(3) 0.5701(6) 0.4391(3) 0.0550(18) Uani 1 1 d . . .
H16 H 0.7226 0.6219 0.4331 0.066 Uiso 1 1 calc R . .
C17 C 0.6732(3) 0.5147(6) 0.3922(3) 0.064(2) Uani 1 1 d . . .
H17 H 0.6852 0.5285 0.3545 0.077 Uiso 1 1 calc R . .
C18 C 0.6327(3) 0.4383(7) 0.4014(3) 0.070(2) Uani 1 1 d . . .
H18 H 0.6172 0.4019 0.3697 0.084 Uiso 1 1 calc R . .
C19 C 0.6153(3) 0.4160(6) 0.4575(3) 0.061(2) Uani 1 1 d . . .
H19 H 0.5890 0.3632 0.4636 0.073 Uiso 1 1 calc R . .
C20 C 0.5370(3) 0.8452(5) 0.6245(3) 0.0435(16) Uani 1 1 d . . .
C21 C 0.5033(3) 0.7982(6) 0.6658(3) 0.060(2) Uani 1 1 d . . .
H21 H 0.5190 0.7638 0.6980 0.072 Uiso 1 1 calc R . .
C22 C 0.4469(3) 0.8017(7) 0.6600(3) 0.073(2) Uani 1 1 d . . .
H22 H 0.4250 0.7725 0.6889 0.088 Uiso 1 1 calc R . .
C23 C 0.4236(3) 0.8478(6) 0.6118(3) 0.062(2) Uani 1 1 d . . .
H23 H 0.3857 0.8501 0.6079 0.075 Uiso 1 1 calc R . .
C24 C 0.4555(3) 0.8908(7) 0.5690(3) 0.066(2) Uani 1 1 d . . .
H24 H 0.4392 0.9212 0.5358 0.079 Uiso 1 1 calc R . .
C25 C 0.5116(3) 0.8891(6) 0.5750(3) 0.0531(18) Uani 1 1 d . . .
H25 H 0.5329 0.9179 0.5454 0.064 Uiso 1 1 calc R . .
C26 C 0.6389(2) 0.9043(5) 0.5731(3) 0.0412(15) Uani 1 1 d . . .
C27 C 0.6541(3) 1.0106(6) 0.5687(3) 0.0488(17) Uani 1 1 d . . .
H27 H 0.6496 1.0557 0.6007 0.059 Uiso 1 1 calc R . .
C28 C 0.6759(3) 1.0520(6) 0.5183(3) 0.0570(19) Uani 1 1 d . . .
H28 H 0.6862 1.1239 0.5165 0.068 Uiso 1 1 calc R . .
C29 C 0.6825(2) 0.9856(7) 0.4699(3) 0.057(2) Uani 1 1 d . . .
H29 H 0.6962 1.0131 0.4352 0.068 Uiso 1 1 calc R . .
C30 C 0.6681(3) 0.8772(6) 0.4740(3) 0.0524(18) Uani 1 1 d . . .
H30 H 0.6730 0.8314 0.4424 0.063 Uiso 1 1 calc R . .
C31 C 0.6466(2) 0.8386(6) 0.5254(3) 0.0490(17) Uani 1 1 d . . .
H31 H 0.6371 0.7663 0.5279 0.059 Uiso 1 1 calc R . .
C32 C 0.6210(3) 0.9393(5) 0.6966(3) 0.0461(16) Uani 1 1 d . . .
C33 C 0.6734(3) 0.9436(6) 0.7218(3) 0.067(2) Uani 1 1 d . . .
H33 H 0.7009 0.8983 0.7085 0.080 Uiso 1 1 calc R . .
C34 C 0.6842(4) 1.0161(7) 0.7667(3) 0.081(3) Uani 1 1 d . . .
H34 H 0.7193 1.0208 0.7827 0.097 Uiso 1 1 calc R . .
C35 C 0.6436(4) 1.0809(7) 0.7878(3) 0.078(2) Uani 1 1 d . . .
H35 H 0.6511 1.1277 0.8186 0.093 Uiso 1 1 calc R . .
C36 C 0.5921(3) 1.0768(7) 0.7636(3) 0.073(2) Uani 1 1 d . . .
H36 H 0.5648 1.1213 0.7778 0.088 Uiso 1 1 calc R . .
C37 C 0.5805(3) 1.0064(6) 0.7180(3) 0.062(2) Uani 1 1 d . . .
H37 H 0.5455 1.0042 0.7016 0.074 Uiso 1 1 calc R . .

loop_
_atom_site_aniso_label
_atom_site_aniso_U_11
_atom_site_aniso_U_22
_atom_site_aniso_U_33
_atom_site_aniso_U_23
_atom_site_aniso_U_13
_atom_site_aniso_U_12
Co1 0.0497(5) 0.0518(7) 0.0303(5) -0.0002(4) 0.0022(4) -0.0013(4)
P1 0.0599(11) 0.0424(12) 0.0417(10) 0.0008(9) 0.0036(8) 0.0066(9)
P2 0.0509(10) 0.0432(11) 0.0344(9) -0.0018(8) 0.0013(7) 0.0005(8)
Cl1 0.0440(9) 0.0707(14) 0.0517(10) 0.0074(9) 0.0068(7) 0.0064(8)
Cl2 0.1122(16) 0.0876(17) 0.0325(9) 0.0036(10) 0.0110(10) -0.0033(13)
C1 0.075(4) 0.044(5) 0.041(4) 0.001(3) 0.004(3) -0.001(4)
C2 0.062(4) 0.044(5) 0.055(4) -0.002(4) -0.004(4) -0.009(4)
C3 0.057(4) 0.051(5) 0.095(6) 0.014(5) -0.019(4) -0.002(4)
C4 0.072(6) 0.060(7) 0.170(11) 0.028(7) -0.034(7) -0.005(5)
C5 0.093(7) 0.074(8) 0.165(12) 0.047(8) -0.089(8) -0.019(6)
C6 0.138(9) 0.074(7) 0.094(7) 0.032(6) -0.067(7) -0.028(7)
C7 0.102(6) 0.062(6) 0.057(5) 0.016(4) -0.026(4) -0.017(5)
C8 0.046(4) 0.052(5) 0.056(4) 0.004(4) 0.004(3) 0.002(3)
C9 0.060(5) 0.046(5) 0.102(6) 0.004(5) -0.013(4) 0.009(4)
C10 0.068(5) 0.052(5) 0.118(7) 0.029(5) -0.008(5) -0.015(4)
C11 0.053(5) 0.077(7) 0.102(7) 0.011(5) -0.012(4) -0.017(4)
C12 0.052(5) 0.079(7) 0.123(8) 0.022(6) -0.006(5) -0.004(5)
C13 0.063(5) 0.050(5) 0.112(7) 0.022(5) -0.008(5) 0.008(4)
C14 0.048(4) 0.036(4) 0.042(4) 0.003(3) 0.005(3) 0.009(3)
C15 0.045(4) 0.055(5) 0.039(4) -0.001(3) -0.002(3) 0.016(3)
C16 0.060(4) 0.051(5) 0.055(4) 0.003(4) 0.010(4) 0.006(4)
C17 0.083(5) 0.067(6) 0.041(4) 0.004(4) 0.013(4) 0.013(5)
C18 0.092(6) 0.081(6) 0.038(4) -0.011(4) 0.006(4) -0.009(5)
C19 0.073(5) 0.051(5) 0.059(5) -0.010(4) 0.001(4) -0.002(4)
C20 0.057(4) 0.039(4) 0.035(3) -0.006(3) 0.014(3) -0.008(3)
C21 0.066(5) 0.070(6) 0.044(4) 0.000(4) -0.002(3) -0.018(4)
C22 0.063(5) 0.104(7) 0.053(5) -0.010(5) 0.021(4) -0.026(5)
C23 0.049(4) 0.076(6) 0.061(5) -0.008(4) -0.005(4) -0.006(4)
C24 0.060(5) 0.076(6) 0.063(5) 0.013(4) -0.005(4) -0.009(4)
C25 0.051(4) 0.060(5) 0.048(4) 0.009(4) 0.002(3) -0.005(4)
C26 0.046(4) 0.037(4) 0.041(4) 0.000(3) -0.001(3) 0.006(3)
C27 0.056(4) 0.044(5) 0.045(4) -0.002(3) 0.001(3) 0.006(3)
C28 0.055(4) 0.051(5) 0.066(5) 0.013(4) 0.012(4) -0.006(4)
C29 0.043(4) 0.071(6) 0.055(4) 0.015(4) 0.009(3) 0.004(4)
C30 0.050(4) 0.059(5) 0.048(4) -0.008(4) 0.004(3) 0.002(4)
C31 0.054(4) 0.050(5) 0.043(4) 0.000(4) 0.003(3) -0.001(3)
C32 0.064(4) 0.039(4) 0.036(3) -0.005(3) 0.000(3) -0.007(3)
C33 0.069(5) 0.062(5) 0.069(5) -0.018(4) -0.020(4) 0.009(4)
C34 0.087(6) 0.078(6) 0.076(6) -0.018(5) -0.037(5) 0.000(5)
C35 0.107(7) 0.070(6) 0.057(5) -0.031(4) -0.007(5) 0.001(5)
C36 0.071(5) 0.075(6) 0.073(5) -0.033(5) 0.010(4) 0.004(4)
C37 0.068(5) 0.067(6) 0.051(4) -0.023(4) -0.003(4) 0.000(4)

loop_
_atom_type_symbol
_atom_type_description
_atom_type_scat_dispersion_real
_atom_type_scat_dispersion_imag
_atom_type_scat_source
Co Co 0.3494 0.9721 'International Tables Vol C Tables 4.2.6.8 and 6.1.1.4'
P P 0.1023 0.0942 'International Tables Vol C Tables 4.2.6.8 and 6.1.1.4'
Cl Cl 0.1484 0.1585 'International Tables Vol C Tables 4.2.6.8 and 6.1.1.4'
C C 0.0033 0.0016 'International Tables Vol C Tables 4.2.6.8 and 6.1.1.4'
H H 0.0000 0.0000 'International Tables Vol C Tables 4.2.6.8 and 6.1.1.4'

loop_
_geom_angle_atom_site_label_1
_geom_angle_atom_site_label_2
_geom_angle_atom_site_label_3
_geom_angle
_geom_angle_site_symmetry_1
_geom_angle_site_symmetry_3
_geom_angle_publ_flag
C1 Co1 Cl1 124.1(2) . . ?
C1 Co1 Cl2 107.5(2) . . ?
Cl1 Co1 Cl2 111.73(8) . . ?
C1 Co1 P2 101.6(2) . . ?
Cl1 Co1 P2 102.40(7) . . ?
Cl2 Co1 P2 107.92(8) . . ?
C1 P1 C14 109.0(3) . . ?
C1 P1 C2 114.2(3) . . ?
C14 P1 C2 107.9(3) . . ?
C1 P1 C8 111.8(3) . . ?
C14 P1 C8 109.1(3) . . ?
C2 P1 C8 104.7(3) . . ?
C20 P2 C32 104.5(3) . . ?
C20 P2 C26 104.2(3) . . ?
C32 P2 C26 105.9(3) . . ?
C20 P2 Co1 114.4(2) . . ?
C32 P2 Co1 115.3(2) . . ?
C26 P2 Co1 111.5(2) . . ?
P1 C1 Co1 122.9(4) . . ?
P1 C1 H1A 106.6 . . ?
Co1 C1 H1A 106.6 . . ?
P1 C1 H1B 106.6 . . ?
Co1 C1 H1B 106.6 . . ?
H1A C1 H1B 106.6 . . ?
C3 C2 C7 119.7(7) . . ?
C3 C2 P1 121.5(6) . . ?
C7 C2 P1 118.8(6) . . ?
C2 C3 C4 121.8(9) . . ?
C2 C3 H3 119.1 . . ?
C4 C3 H3 119.1 . . ?
C3 C4 C5 117.3(10) . . ?
C3 C4 H4 121.4 . . ?
C5 C4 H4 121.4 . . ?
C6 C5 C4 119.9(9) . . ?
C6 C5 H5 120.1 . . ?
C4 C5 H5 120.1 . . ?
C7 C6 C5 121.7(10) . . ?
C7 C6 H6 119.2 . . ?
C5 C6 H6 119.2 . . ?
C6 C7 C2 119.6(9) . . ?
C6 C7 H7 120.2 . . ?
C2 C7 H7 120.2 . . ?
C9 C8 C13 117.9(7) . . ?
C9 C8 P1 122.2(5) . . ?
C13 C8 P1 119.8(6) . . ?
C8 C9 C10 120.7(7) . . ?
C8 C9 H9 119.6 . . ?
C10 C9 H9 119.6 . . ?
C11 C10 C9 120.7(8) . . ?
C11 C10 H10 119.7 . . ?
C9 C10 H10 119.7 . . ?
C10 C11 C12 120.2(8) . . ?
C10 C11 H11 119.9 . . ?
C12 C11 H11 119.9 . . ?
C11 C12 C13 121.4(8) . . ?
C11 C12 H12 119.3 . . ?
C13 C12 H12 119.3 . . ?
C12 C13 C8 119.2(7) . . ?
C12 C13 H13 120.4 . . ?
C8 C13 H13 120.4 . . ?
C15 C14 C19 119.2(6) . . ?
C15 C14 P1 119.7(5) . . ?
C19 C14 P1 121.2(5) . . ?
C16 C15 C14 121.1(6) . . ?
C16 C15 H15 119.4 . . ?
C14 C15 H15 119.4 . . ?
C15 C16 C17 119.5(7) . . ?
C15 C16 H16 120.3 . . ?
C17 C16 H16 120.3 . . ?
C16 C17 C18 120.0(7) . . ?
C16 C17 H17 120.0 . . ?
C18 C17 H17 120.0 . . ?
C19 C18 C17 120.3(7) . . ?
C19 C18 H18 119.9 . . ?
C17 C18 H18 119.9 . . ?
C18 C19 C14 119.9(7) . . ?
C18 C19 H19 120.1 . . ?
C14 C19 H19 120.1 . . ?
C21 C20 C25 116.9(6) . . ?
C21 C20 P2 118.1(5) . . ?
C25 C20 P2 124.9(5) . . ?
C22 C21 C20 121.4(7) . . ?
C22 C21 H21 119.3 . . ?
C20 C21 H21 119.3 . . ?
C23 C22 C21 119.7(7) . . ?
C23 C22 H22 120.1 . . ?
C21 C22 H22 120.1 . . ?
C24 C23 C22 120.6(7) . . ?
C24 C23 H23 119.7 . . ?
C22 C23 H23 119.7 . . ?
C23 C24 C25 119.9(7) . . ?
C23 C24 H24 120.0 . . ?
C25 C24 H24 120.0 . . ?
C24 C25 C20 121.3(6) . . ?
C24 C25 H25 119.3 . . ?
C20 C25 H25 119.3 . . ?
C31 C26 C27 118.1(6) . . ?
C31 C26 P2 117.2(5) . . ?
C27 C26 P2 124.7(5) . . ?
C28 C27 C26 121.8(6) . . ?
C28 C27 H27 119.1 . . ?
C26 C27 H27 119.1 . . ?
C27 C28 C29 119.6(7) . . ?
C27 C28 H28 120.2 . . ?
C29 C28 H28 120.2 . . ?
C28 C29 C30 119.1(7) . . ?
C28 C29 H29 120.4 . . ?
C30 C29 H29 120.4 . . ?
C31 C30 C29 119.5(7) . . ?
C31 C30 H30 120.2 . . ?
C29 C30 H30 120.2 . . ?
C26 C31 C30 121.7(7) . . ?
C26 C31 H31 119.2 . . ?
C30 C31 H31 119.2 . . ?
C37 C32 C33 119.0(6) . . ?
C37 C32 P2 124.0(5) . . ?
C33 C32 P2 117.0(5) . . ?
C34 C33 C32 119.5(7) . . ?
C34 C33 H33 120.2 . . ?
C32 C33 H33 120.2 . . ?
C35 C34 C33 120.7(8) . . ?
C35 C34 H34 119.7 . . ?
C33 C34 H34 119.7 . . ?
C36 C35 C34 120.2(7) . . ?
C36 C35 H35 119.9 . . ?
C34 C35 H35 119.9 . . ?
C35 C36 C37 120.3(7) . . ?
C35 C36 H36 119.9 . . ?
C37 C36 H36 119.9 . . ?
C36 C37 C32 120.3(7) . . ?
C36 C37 H37 119.8 . . ?
C32 C37 H37 119.8 . . ?

loop_
_geom_bond_atom_site_label_1
_geom_bond_atom_site_label_2
_geom_bond_distance
_geom_bond_site_symmetry_2
_geom_bond_publ_flag
Co1 C1 2.040(6) . ?
Co1 Cl1 2.2266(17) . ?
Co1 Cl2 2.2346(18) . ?
Co1 P2 2.407(2) . ?
P1 C1 1.738(7) . ?
P1 C14 1.796(6) . ?
P1 C2 1.806(7) . ?
P1 C8 1.804(7) . ?
P2 C20 1.808(7) . ?
P2 C32 1.812(6) . ?
P2 C26 1.817(7) . ?
C1 H1A 0.9700 . ?
C1 H1B 0.9700 . ?
C2 C3 1.379(10) . ?
C2 C7 1.392(10) . ?
C3 C4 1.386(11) . ?
C3 H3 0.9300 . ?
C4 C5 1.420(15) . ?
C4 H4 0.9300 . ?
C5 C6 1.382(15) . ?
C5 H5 0.9300 . ?
C6 C7 1.353(12) . ?
C6 H6 0.9300 . ?
C7 H7 0.9300 . ?
C8 C9 1.360(10) . ?
C8 C13 1.422(9) . ?
C9 C10 1.412(10) . ?
C9 H9 0.9300 . ?
C10 C11 1.327(10) . ?
C10 H10 0.9300 . ?
C11 C12 1.359(11) . ?
C11 H11 0.9300 . ?
C12 C13 1.382(11) . ?
C12 H12 0.9300 . ?
C13 H13 0.9300 . ?
C14 C15 1.388(9) . ?
C14 C19 1.391(9) . ?
C15 C16 1.380(8) . ?
C15 H15 0.9300 . ?
C16 C17 1.383(9) . ?
C16 H16 0.9300 . ?
C17 C18 1.390(10) . ?
C17 H17 0.9300 . ?
C18 C19 1.385(10) . ?
C18 H18 0.9300 . ?
C19 H19 0.9300 . ?
C20 C21 1.391(9) . ?
C20 C25 1.395(9) . ?
C21 C22 1.382(10) . ?
C21 H21 0.9300 . ?
C22 C23 1.360(10) . ?
C22 H22 0.9300 . ?
C23 C24 1.368(10) . ?
C23 H23 0.9300 . ?
C24 C25 1.375(9) . ?
C24 H24 0.9300 . ?
C25 H25 0.9300 . ?
C26 C31 1.377(9) . ?
C26 C27 1.377(9) . ?
C27 C28 1.376(9) . ?
C27 H27 0.9300 . ?
C28 C29 1.390(9) . ?
C28 H28 0.9300 . ?
C29 C30 1.397(9) . ?
C29 H29 0.9300 . ?
C30 C31 1.378(9) . ?
C30 H30 0.9300 . ?
C31 H31 0.9300 . ?
C32 C37 1.388(9) . ?
C32 C33 1.397(9) . ?
C33 C34 1.389(10) . ?
C33 H33 0.9300 . ?
C34 C35 1.369(11) . ?
C34 H34 0.9300 . ?
C35 C36 1.367(10) . ?
C35 H35 0.9300 . ?
C36 C37 1.387(9) . ?
C36 H36 0.9300 . ?
C37 H37 0.9300 . ?

loop_
_platon_squeeze_void_nr
_platon_squeeze_void_average_x
_platon_squeeze_void_average_y
_platon_squeeze_void_average_z
_platon_squeeze_void_volume
_platon_squeeze_void_count_electrons
1 1.000 0.099 0.250 140.2 52.5
2 1.000 -0.099 0.750 140.3 53.9
3 0.500 0.401 0.750 140.3 53.9
4 0.500 0.599 0.250 140.2 52.5
